data_7152577
loop_
_publ_author_name
'Zhou, Wei'
'Zhang, Yicheng'
'Li, Pinhua'
'Wang, Lei'

_publ_section_title
;
 Synthesis of (Z)-3-aryloxy-acrylonitriles, (E)-3-aryloxy-acrylonitriles
 and 3-cyanobenzofurans through the sequential reactions of phenols with
 propiolonitriles.
;
_journal_issue 35
_journal_name_full 'Organic &amp; biomolecular chemistry'
_journal_page_first 7184
_journal_page_last 7196
_journal_paper_doi 10.1039/c2ob25969a
_journal_volume 10
_journal_year 2012
_chemical_formula_sum 'C15 H10 N2 O3'
_chemical_formula_weight 266.25
_chemical_name_systematic
;
?
;
_space_group_IT_number 2
_symmetry_cell_setting triclinic
_symmetry_space_group_name_Hall '-P 1'
_symmetry_space_group_name_H-M 'P -1'
_atom_sites_solution_hydrogens geom
_atom_sites_solution_primary direct
_atom_sites_solution_secondary difmap
_audit_creation_method SHELXL-97
_cell_angle_alpha 103.527(2)
_cell_angle_beta 90.9130(10)
_cell_angle_gamma 100.2270(10)
_cell_formula_units_Z 6
_cell_length_a 9.0546(7)
_cell_length_b 13.7185(10)
_cell_length_c 16.4462(12)
_cell_measurement_reflns_used 6428
_cell_measurement_temperature 296(2)
_cell_measurement_theta_max 27.47
_cell_measurement_theta_min 2.19
_cell_volume 1951.1(3)
_computing_cell_refinement 'Bruker SAINT'
_computing_data_collection 'Bruker APEX2'
_computing_data_reduction 'Bruker SAINT'
_computing_molecular_graphics 'Bruker SHELXTL'
_computing_publication_material 'Bruker SHELXTL'
_computing_structure_refinement 'SHELXL-97 (Sheldrick, 2008)'
_computing_structure_solution 'SHELXS-97 (Sheldrick, 2008)'
_diffrn_ambient_temperature 296(2)
_diffrn_measured_fraction_theta_full 0.994
_diffrn_measured_fraction_theta_max 0.994
_diffrn_measurement_device_type 'Bruker APEX-II CCD'
_diffrn_measurement_method '\f and \w scans'
_diffrn_radiation_monochromator graphite
_diffrn_radiation_source 'fine-focus sealed tube'
_diffrn_radiation_type MoK\a
_diffrn_radiation_wavelength 0.71073
_diffrn_reflns_av_R_equivalents 0.0267
_diffrn_reflns_av_sigmaI/netI 0.0325
_diffrn_reflns_limit_h_max 11
_diffrn_reflns_limit_h_min -11
_diffrn_reflns_limit_k_max 17
_diffrn_reflns_limit_k_min -17
_diffrn_reflns_limit_l_max 21
_diffrn_reflns_limit_l_min -21
_diffrn_reflns_number 24479
_diffrn_reflns_theta_full 27.56
_diffrn_reflns_theta_max 27.56
_diffrn_reflns_theta_min 1.55
_exptl_absorpt_coefficient_mu 0.097
_exptl_absorpt_correction_T_max 0.968
_exptl_absorpt_correction_T_min 0.960
_exptl_absorpt_correction_type multi-scan
_exptl_crystal_colour colorless
_exptl_crystal_density_diffrn 1.360
_exptl_crystal_density_method 'not measured'
_exptl_crystal_description block
_exptl_crystal_F_000 828
_exptl_crystal_size_max 0.42
_exptl_crystal_size_mid 0.36
_exptl_crystal_size_min 0.34
_refine_diff_density_max 0.213
_refine_diff_density_min -0.201
_refine_diff_density_rms 0.043
_refine_ls_extinction_method none
_refine_ls_goodness_of_fit_ref 1.010
_refine_ls_hydrogen_treatment constr
_refine_ls_matrix_type full
_refine_ls_number_parameters 541
_refine_ls_number_reflns 8953
_refine_ls_number_restraints 0
_refine_ls_restrained_S_all 1.010
_refine_ls_R_factor_all 0.0811
_refine_ls_R_factor_gt 0.0465
_refine_ls_shift/su_max 0.000
_refine_ls_shift/su_mean 0.000
_refine_ls_structure_factor_coef Fsqd
_refine_ls_weighting_details 'calc w=1/[\s^2^(Fo^2^)+(0.1080P)^2^+0.1596P] where P=(Fo^2^+2Fc^2^)/3'
_refine_ls_weighting_scheme calc
_refine_ls_wR_factor_gt 0.1457
_refine_ls_wR_factor_ref 0.1867
_reflns_number_gt 5635
_reflns_number_total 8953
_reflns_threshold_expression >2sigma(I)
_cod_data_source_file c2ob25969a.txt
_cod_data_source_block mo_20120108b_0m
_cod_depositor_comments
;
The following automatic conversions were performed:

'_exptl_absorpt_correction_type' value 'Multi-scan' changed to
'multi-scan' according to
/home/saulius/struct/CIF-dictionaries/cif_core.dic dictionary named
'cif_core.dic' version 2.4.1 from 2010-06-29.

Automatic conversion script
Id: cif_fix_values 1891 2012-01-12 08:04:46Z andrius 
;
_cod_original_sg_symbol_H-M p-1
_cod_database_code 7152577

loop_
_symmetry_equiv_pos_as_xyz
'x, y, z'
'-x, -y, -z'

loop_
_atom_site_label
_atom_site_type_symbol
_atom_site_fract_x
_atom_site_fract_y
_atom_site_fract_z
_atom_site_U_iso_or_equiv
_atom_site_adp_type
_atom_site_occupancy
_atom_site_symmetry_multiplicity
_atom_site_calc_flag
_atom_site_refinement_flags
O5 O 0.99195(16) 0.53927(12) 0.64230(8) 0.0687(4) Uani 1 1 d .
C21 C 0.7991(2) 0.55723(14) 0.52177(11) 0.0532(4) Uani 1 1 d .
H21 H 0.8530 0.6169 0.5564 0.064 Uiso 1 1 calc R
C20 C 0.7015(2) 0.56067(15) 0.45745(12) 0.0581(5) Uani 1 1 d .
H20 H 0.6871 0.6230 0.4487 0.070 Uiso 1 1 calc R
O6 O 0.52215(14) 0.47365(11) 0.34408(8) 0.0617(4) Uani 1 1 d .
C26 C 0.4362(2) 0.44335(13) 0.12699(11) 0.0500(4) Uani 1 1 d .
H26 H 0.5117 0.4096 0.1038 0.060 Uiso 1 1 calc R
C30 C 0.3282(2) 0.53621(14) 0.24585(11) 0.0521(4) Uani 1 1 d .
H30 H 0.3315 0.5662 0.3029 0.063 Uiso 1 1 calc R
O4 O 0.92714(18) 0.37667(12) 0.61399(9) 0.0712(4) Uani 1 1 d .
C45 C 0.8082(2) 0.18003(16) 0.24108(11) 0.0562(5) Uani 1 1 d .
H45 H 0.7131 0.1504 0.2530 0.067 Uiso 1 1 calc R
O9 O 0.75101(14) 0.20193(11) 0.02908(8) 0.0615(4) Uani 1 1 d .
O7 O 0.32632(19) 0.24742(14) -0.25631(10) 0.0828(5) Uani 1 1 d .
O8 O 0.28674(19) 0.08414(15) -0.27795(10) 0.0853(5) Uani 1 1 d .
N6 N 0.42967(19) 0.18696(18) 0.25745(11) 0.0816(6) Uani 1 1 d .
C13 C 0.4673(2) 0.14264(16) 0.46813(13) 0.0595(5) Uani 1 1 d .
H13 H 0.3861 0.1447 0.4336 0.071 Uiso 1 1 calc R
C12 C 0.5810(2) 0.09396(15) 0.43530(12) 0.0581(5) Uani 1 1 d .
H12 H 0.5776 0.0645 0.3781 0.070 Uiso 1 1 calc R
C11 C 0.7001(2) 0.08835(13) 0.48634(11) 0.0502(4) Uani 1 1 d .
H11 H 0.7747 0.0534 0.4637 0.060 Uiso 1 1 calc R
O3 O 0.77935(15) 0.11687(12) 0.70327(8) 0.0662(4) Uani 1 1 d .
O1 O 1.1826(2) 0.02839(15) 0.97812(11) 0.0982(6) Uani 1 1 d .
O2 O 1.2359(2) 0.19143(15) 1.00985(10) 0.0931(6) Uani 1 1 d .
C14 C 0.4746(2) 0.18836(15) 0.55266(13) 0.0581(5) Uani 1 1 d .
H14 H 0.3987 0.2223 0.5750 0.070 Uiso 1 1 calc R
C15 C 0.5936(2) 0.18419(14) 0.60432(11) 0.0504(4) Uani 1 1 d .
H15 H 0.5968 0.2145 0.6613 0.060 Uiso 1 1 calc R
N3 N 0.91831(16) 0.45924(12) 0.60115(8) 0.0485(4) Uani 1 1 d .
C25 C 0.44467(17) 0.48851(12) 0.21240(10) 0.0423(4) Uani 1 1 d .
C27 C 0.3154(2) 0.44856(15) 0.07633(12) 0.0596(5) Uani 1 1 d .
H27 H 0.3116 0.4198 0.0190 0.072 Uiso 1 1 calc R
C28 C 0.2015(2) 0.49575(16) 0.11001(13) 0.0618(5) Uani 1 1 d .
H28 H 0.1202 0.4984 0.0759 0.074 Uiso 1 1 calc R
C29 C 0.2082(2) 0.53913(16) 0.19460(13) 0.0617(5) Uani 1 1 d .
H29 H 0.1306 0.5709 0.2175 0.074 Uiso 1 1 calc R
C17 C 0.7383(2) 0.37342(14) 0.48303(11) 0.0545(4) Uani 1 1 d .
H17 H 0.7517 0.3110 0.4921 0.065 Uiso 1 1 calc R
C24 C 0.7696(2) 0.50716(18) 0.17376(12) 0.0639(5) Uani 1 1 d .
N4 N 0.8203(2) 0.5237(2) 0.11403(12) 0.0926(7) Uani 1 1 d .
C43 C 1.0708(2) 0.23329(15) 0.27901(12) 0.0594(5) Uani 1 1 d .
H43 H 1.1528 0.2394 0.3158 0.071 Uiso 1 1 calc R
C44 C 0.9292(2) 0.19043(17) 0.29654(12) 0.0626(5) Uani 1 1 d .
H44 H 0.9151 0.1685 0.3457 0.075 Uiso 1 1 calc R
C40 C 0.82654(18) 0.21314(12) 0.16792(10) 0.0435(4) Uani 1 1 d .
N5 N 0.34879(19) 0.16948(15) -0.23938(10) 0.0608(4) Uani 1 1 d .
C42 C 1.0903(2) 0.26692(15) 0.20705(13) 0.0630(5) Uani 1 1 d .
H42 H 1.1858 0.2965 0.1955 0.076 Uiso 1 1 calc R
C41 C 0.9694(2) 0.25729(14) 0.15156(12) 0.0561(5) Uani 1 1 d .
H41 H 0.9840 0.2805 0.1030 0.067 Uiso 1 1 calc R
C39 C 0.4883(2) 0.18972(15) 0.19689(12) 0.0551(5) Uani 1 1 d .
C33 C 0.5850(2) 0.09809(16) -0.08461(12) 0.0628(5) Uani 1 1 d .
H33 H 0.6080 0.0398 -0.0718 0.075 Uiso 1 1 calc R
C10 C 0.70899(17) 0.13477(12) 0.57154(10) 0.0421(4) Uani 1 1 d .
C3 C 0.9583(2) 0.20708(16) 0.81689(13) 0.0641(5) Uani 1 1 d .
H3 H 0.9484 0.2687 0.8049 0.077 Uiso 1 1 calc R
N1 N 1.16676(19) 0.11062(15) 0.96742(10) 0.0609(4) Uani 1 1 d .
N2 N 1.0935(2) 0.1726(2) 0.48012(13) 0.0917(7) Uani 1 1 d .
C16 C 0.81435(18) 0.46356(13) 0.53332(9) 0.0423(4) Uani 1 1 d .
C19 C 0.6260(2) 0.47053(15) 0.40654(10) 0.0510(4) Uani 1 1 d .
C22 C 0.57127(19) 0.48332(13) 0.26790(10) 0.0452(4) Uani 1 1 d .
C18 C 0.6412(2) 0.37767(15) 0.41851(11) 0.0583(5) Uani 1 1 d .
H18 H 0.5871 0.3180 0.3838 0.070 Uiso 1 1 calc R
C23 C 0.7149(2) 0.48705(16) 0.24951(11) 0.0552(5) Uani 1 1 d .
H23 H 0.7822 0.4759 0.2882 0.066 Uiso 1 1 calc R
C37 C 0.69916(19) 0.20076(13) 0.10672(10) 0.0463(4) Uani 1 1 d .
C34 C 0.6485(2) 0.19309(15) -0.03721(11) 0.0514(4) Uani 1 1 d .
C35 C 0.6192(2) 0.28059(15) -0.05556(11) 0.0572(5) Uani 1 1 d .
H35 H 0.6650 0.3442 -0.0231 0.069 Uiso 1 1 calc R
C36 C 0.5211(2) 0.27313(15) -0.12257(11) 0.0559(5) Uani 1 1 d .
H36 H 0.4996 0.3315 -0.1361 0.067 Uiso 1 1 calc R
C31 C 0.4555(2) 0.17758(14) -0.16921(10) 0.0490(4) Uani 1 1 d .
C38 C 0.55218(19) 0.18956(13) 0.11882(10) 0.0491(4) Uani 1 1 d .
H38 H 0.4868 0.1810 0.0724 0.059 Uiso 1 1 calc R
C32 C 0.4866(2) 0.09032(16) -0.15150(12) 0.0624(5) Uani 1 1 d .
H32 H 0.4419 0.0266 -0.1843 0.075 Uiso 1 1 calc R
C7 C 0.83286(19) 0.12808(13) 0.62804(11) 0.0478(4) Uani 1 1 d .
C4 C 0.8800(2) 0.11656(15) 0.76837(11) 0.0519(4) Uani 1 1 d .
C2 C 1.0513(2) 0.20580(15) 0.88320(13) 0.0607(5) Uani 1 1 d .
H2 H 1.1055 0.2662 0.9168 0.073 Uiso 1 1 calc R
C1 C 1.0625(2) 0.11326(14) 0.89888(10) 0.0490(4) Uani 1 1 d .
C8 C 0.9772(2) 0.13231(16) 0.61203(12) 0.0568(5) Uani 1 1 d .
H8 H 1.0420 0.1206 0.6517 0.068 Uiso 1 1 calc R
C9 C 1.0373(2) 0.15363(18) 0.53787(13) 0.0639(5) Uani 1 1 d .
C5 C 0.8893(2) 0.02468(15) 0.78469(12) 0.0581(5) Uani 1 1 d .
H5 H 0.8336 -0.0355 0.7517 0.070 Uiso 1 1 calc R
C6 C 0.9831(2) 0.02287(15) 0.85139(12) 0.0575(5) Uani 1 1 d .
H6 H 0.9921 -0.0387 0.8638 0.069 Uiso 1 1 calc R

loop_
_atom_site_aniso_label
_atom_site_aniso_U_11
_atom_site_aniso_U_22
_atom_site_aniso_U_33
_atom_site_aniso_U_23
_atom_site_aniso_U_13
_atom_site_aniso_U_12
O5 0.0628(9) 0.0805(10) 0.0560(8) 0.0050(7) -0.0179(7) 0.0124(7)
C21 0.0594(11) 0.0512(10) 0.0472(10) 0.0065(8) -0.0053(8) 0.0135(8)
C20 0.0662(12) 0.0563(11) 0.0580(11) 0.0203(9) -0.0021(9) 0.0194(9)
O6 0.0429(7) 0.1046(11) 0.0473(7) 0.0370(7) -0.0007(5) 0.0146(7)
C26 0.0471(10) 0.0560(10) 0.0479(9) 0.0130(8) -0.0049(8) 0.0126(8)
C30 0.0464(10) 0.0648(11) 0.0507(10) 0.0231(8) 0.0040(8) 0.0128(8)
O4 0.0774(10) 0.0765(10) 0.0692(9) 0.0331(8) -0.0123(7) 0.0204(8)
C45 0.0433(10) 0.0770(13) 0.0504(10) 0.0214(9) -0.0016(8) 0.0088(9)
O9 0.0480(7) 0.0960(10) 0.0467(7) 0.0299(7) 0.0027(6) 0.0126(7)
O7 0.0853(11) 0.1087(13) 0.0691(10) 0.0393(9) -0.0058(8) 0.0342(10)
O8 0.0773(11) 0.1042(13) 0.0642(9) 0.0086(9) -0.0155(8) 0.0070(9)
N6 0.0468(10) 0.1387(18) 0.0559(10) 0.0222(11) 0.0027(8) 0.0102(10)
C13 0.0427(10) 0.0743(13) 0.0669(12) 0.0371(10) -0.0113(9) -0.0001(9)
C12 0.0564(12) 0.0682(12) 0.0477(10) 0.0200(9) -0.0067(9) -0.0005(9)
C11 0.0480(10) 0.0519(10) 0.0530(10) 0.0170(8) 0.0029(8) 0.0097(8)
O3 0.0465(7) 0.1093(11) 0.0569(8) 0.0447(8) 0.0034(6) 0.0192(7)
O1 0.1081(14) 0.1110(14) 0.0925(12) 0.0537(11) -0.0267(10) 0.0293(11)
O2 0.0897(12) 0.1116(14) 0.0681(10) 0.0028(9) -0.0262(9) 0.0201(10)
C14 0.0438(10) 0.0704(12) 0.0699(12) 0.0304(10) 0.0051(9) 0.0179(9)
C15 0.0474(10) 0.0578(11) 0.0529(10) 0.0235(8) 0.0049(8) 0.0142(8)
N3 0.0429(8) 0.0664(10) 0.0384(7) 0.0154(7) 0.0014(6) 0.0121(7)
C25 0.0367(8) 0.0470(9) 0.0461(9) 0.0191(7) -0.0044(7) 0.0054(7)
C27 0.0587(12) 0.0669(12) 0.0506(10) 0.0180(9) -0.0173(9) 0.0013(9)
C28 0.0416(10) 0.0798(13) 0.0721(13) 0.0413(11) -0.0125(9) 0.0029(9)
C29 0.0446(10) 0.0823(14) 0.0716(13) 0.0379(11) 0.0070(9) 0.0214(9)
C17 0.0640(12) 0.0523(11) 0.0492(10) 0.0221(8) -0.0077(8) 0.0041(8)
C24 0.0395(10) 0.1064(17) 0.0524(11) 0.0315(11) -0.0016(8) 0.0151(10)
N4 0.0565(11) 0.172(2) 0.0610(11) 0.0522(13) 0.0052(9) 0.0185(12)
C43 0.0526(11) 0.0621(12) 0.0566(11) -0.0019(9) -0.0143(9) 0.0152(9)
C44 0.0583(12) 0.0860(14) 0.0466(10) 0.0158(9) -0.0034(9) 0.0230(10)
C40 0.0411(9) 0.0449(9) 0.0449(9) 0.0107(7) -0.0020(7) 0.0095(7)
N5 0.0531(10) 0.0883(13) 0.0433(8) 0.0173(9) 0.0067(7) 0.0168(9)
C42 0.0435(10) 0.0635(12) 0.0769(14) 0.0129(10) -0.0064(9) 0.0025(9)
C41 0.0473(10) 0.0588(11) 0.0633(11) 0.0230(9) 0.0002(8) 0.0021(8)
C39 0.0387(9) 0.0717(12) 0.0521(11) 0.0127(9) -0.0039(8) 0.0064(8)
C33 0.0739(14) 0.0585(12) 0.0618(12) 0.0199(9) -0.0036(10) 0.0210(10)
C10 0.0368(8) 0.0443(9) 0.0492(9) 0.0208(7) -0.0021(7) 0.0053(7)
C3 0.0678(13) 0.0586(12) 0.0750(13) 0.0316(10) -0.0028(10) 0.0160(10)
N1 0.0558(10) 0.0883(13) 0.0453(9) 0.0216(9) 0.0021(7) 0.0234(9)
N2 0.0535(11) 0.165(2) 0.0700(12) 0.0526(13) 0.0086(9) 0.0220(12)
C16 0.0410(9) 0.0556(10) 0.0334(8) 0.0149(7) 0.0031(6) 0.0119(7)
C19 0.0437(9) 0.0757(12) 0.0392(9) 0.0256(8) 0.0011(7) 0.0107(8)
C22 0.0429(9) 0.0549(10) 0.0409(8) 0.0186(7) -0.0027(7) 0.0083(7)
C18 0.0627(12) 0.0602(12) 0.0482(10) 0.0179(8) -0.0107(9) -0.0039(9)
C23 0.0441(10) 0.0847(13) 0.0439(9) 0.0264(9) -0.0046(8) 0.0166(9)
C37 0.0469(9) 0.0509(10) 0.0439(9) 0.0174(7) 0.0002(7) 0.0089(7)
C34 0.0474(10) 0.0702(12) 0.0411(9) 0.0224(8) 0.0030(7) 0.0108(8)
C35 0.0676(12) 0.0559(11) 0.0465(10) 0.0159(8) -0.0002(9) 0.0028(9)
C36 0.0690(12) 0.0566(11) 0.0488(10) 0.0241(8) 0.0027(9) 0.0144(9)
C31 0.0496(10) 0.0635(11) 0.0373(8) 0.0168(8) 0.0061(7) 0.0131(8)
C38 0.0448(9) 0.0608(11) 0.0425(9) 0.0158(8) -0.0053(7) 0.0086(8)
C32 0.0705(13) 0.0566(11) 0.0570(11) 0.0073(9) -0.0048(10) 0.0133(9)
C7 0.0458(9) 0.0554(10) 0.0498(9) 0.0246(8) 0.0015(7) 0.0132(8)
C4 0.0446(9) 0.0740(12) 0.0457(9) 0.0272(9) 0.0040(8) 0.0166(9)
C2 0.0627(12) 0.0554(11) 0.0635(12) 0.0135(9) -0.0029(10) 0.0113(9)
C1 0.0488(10) 0.0653(11) 0.0386(8) 0.0175(8) 0.0040(7) 0.0191(8)
C8 0.0431(10) 0.0808(13) 0.0557(10) 0.0312(10) -0.0028(8) 0.0170(9)
C9 0.0408(10) 0.0989(16) 0.0604(12) 0.0303(11) -0.0006(9) 0.0206(10)
C5 0.0607(12) 0.0596(11) 0.0538(10) 0.0154(9) -0.0079(9) 0.0092(9)
C6 0.0658(12) 0.0561(11) 0.0572(11) 0.0230(9) -0.0031(9) 0.0170(9)

loop_
_atom_type_symbol
_atom_type_description
_atom_type_scat_dispersion_real
_atom_type_scat_dispersion_imag
_atom_type_scat_source
C C 0.0033 0.0016 'International Tables Vol C Tables 4.2.6.8 and 6.1.1.4'
H H 0.0000 0.0000 'International Tables Vol C Tables 4.2.6.8 and 6.1.1.4'
N N 0.0061 0.0033 'International Tables Vol C Tables 4.2.6.8 and 6.1.1.4'
O O 0.0106 0.0060 'International Tables Vol C Tables 4.2.6.8 and 6.1.1.4'

loop_
_geom_angle_atom_site_label_1
_geom_angle_atom_site_label_2
_geom_angle_atom_site_label_3
_geom_angle
C16 C21 C20 118.39(17)
C16 C21 H21 120.8
C20 C21 H21 120.8
C19 C20 C21 119.02(17)
C19 C20 H20 120.5
C21 C20 H20 120.5
C22 O6 C19 119.13(13)
C27 C26 C25 120.12(17)
C27 C26 H26 119.9
C25 C26 H26 119.9
C29 C30 C25 120.11(17)
C29 C30 H30 119.9
C25 C30 H30 119.9
C44 C45 C40 120.92(18)
C44 C45 H45 119.5
C40 C45 H45 119.5
C37 O9 C34 119.03(13)
C12 C13 C14 119.47(17)
C12 C13 H13 120.3
C14 C13 H13 120.3
C13 C12 C11 120.65(18)
C13 C12 H12 119.7
C11 C12 H12 119.7
C12 C11 C10 120.29(17)
C12 C11 H11 119.9
C10 C11 H11 119.9
C7 O3 C4 119.43(14)
C15 C14 C13 120.53(18)
C15 C14 H14 119.7
C13 C14 H14 119.7
C14 C15 C10 120.31(17)
C14 C15 H15 119.8
C10 C15 H15 119.8
O4 N3 O5 122.99(15)
O4 N3 C16 118.91(15)
O5 N3 C16 118.10(15)
C26 C25 C30 118.78(15)
C26 C25 C22 121.26(15)
C30 C25 C22 119.93(15)
C28 C27 C26 120.51(18)
C28 C27 H27 119.7
C26 C27 H27 119.7
C27 C28 C29 119.60(17)
C27 C28 H28 120.2
C29 C28 H28 120.2
C28 C29 C30 120.86(18)
C28 C29 H29 119.6
C30 C29 H29 119.6
C16 C17 C18 118.42(17)
C16 C17 H17 120.8
C18 C17 H17 120.8
N4 C24 C23 176.9(2)
C42 C43 C44 119.68(18)
C42 C43 H43 120.2
C44 C43 H43 120.2
C43 C44 C45 119.97(19)
C43 C44 H44 120.0
C45 C44 H44 120.0
C45 C40 C41 118.49(16)
C45 C40 C37 121.86(15)
C41 C40 C37 119.64(16)
O7 N5 O8 123.41(18)
O7 N5 C31 118.60(18)
O8 N5 C31 117.99(18)
C43 C42 C41 120.58(19)
C43 C42 H42 119.7
C41 C42 H42 119.7
C42 C41 C40 120.34(18)
C42 C41 H41 119.8
C40 C41 H41 119.8
N6 C39 C38 176.2(2)
C34 C33 C32 119.01(18)
C34 C33 H33 120.5
C32 C33 H33 120.5
C11 C10 C15 118.71(15)
C11 C10 C7 121.58(15)
C15 C10 C7 119.64(15)
C2 C3 C4 119.40(17)
C2 C3 H3 120.3
C4 C3 H3 120.3
O1 N1 O2 122.98(18)
O1 N1 C1 118.77(18)
O2 N1 C1 118.23(18)
C21 C16 C17 122.75(16)
C21 C16 N3 118.72(15)
C17 C16 N3 118.52(15)
C18 C19 C20 122.33(16)
C18 C19 O6 118.32(17)
C20 C19 O6 119.19(17)
C23 C22 O6 122.65(15)
C23 C22 C25 127.08(15)
O6 C22 C25 110.27(14)
C19 C18 C17 119.07(17)
C19 C18 H18 120.5
C17 C18 H18 120.5
C22 C23 C24 123.00(16)
C22 C23 H23 118.5
C24 C23 H23 118.5
C38 C37 O9 120.91(15)
C38 C37 C40 129.01(15)
O9 C37 C40 110.08(14)
C33 C34 C35 121.92(17)
C33 C34 O9 119.49(17)
C35 C34 O9 118.52(17)
C34 C35 C36 119.23(18)
C34 C35 H35 120.4
C36 C35 H35 120.4
C35 C36 C31 118.73(17)
C35 C36 H36 120.6
C31 C36 H36 120.6
C32 C31 C36 121.91(17)
C32 C31 N5 119.29(17)
C36 C31 N5 118.80(17)
C37 C38 C39 124.98(16)
C37 C38 H38 117.5
C39 C38 H38 117.5
C31 C32 C33 119.19(18)
C31 C32 H32 120.4
C33 C32 H32 120.4
C8 C7 O3 122.61(16)
C8 C7 C10 127.43(16)
O3 C7 C10 109.96(14)
C5 C4 C3 122.16(17)
C5 C4 O3 117.63(17)
C3 C4 O3 120.07(17)
C3 C2 C1 118.48(18)
C3 C2 H2 120.8
C1 C2 H2 120.8
C6 C1 C2 122.35(17)
C6 C1 N1 118.67(16)
C2 C1 N1 118.95(17)
C7 C8 C9 123.44(16)
C7 C8 H8 118.3
C9 C8 H8 118.3
N2 C9 C8 176.2(2)
C4 C5 C6 118.70(18)
C4 C5 H5 120.6
C6 C5 H5 120.6
C1 C6 C5 118.89(17)
C1 C6 H6 120.6
C5 C6 H6 120.6

loop_
_geom_bond_atom_site_label_1
_geom_bond_atom_site_label_2
_geom_bond_distance
O5 N3 1.2190(19)
C21 C16 1.372(2)
C21 C20 1.382(3)
C21 H21 0.9300
C20 C19 1.376(3)
C20 H20 0.9300
O6 C22 1.364(2)
O6 C19 1.395(2)
C26 C27 1.387(2)
C26 C25 1.391(2)
C26 H26 0.9300
C30 C29 1.376(2)
C30 C25 1.392(2)
C30 H30 0.9300
O4 N3 1.2156(19)
C45 C44 1.380(2)
C45 C40 1.385(2)
C45 H45 0.9300
O9 C37 1.370(2)
O9 C34 1.390(2)
O7 N5 1.215(2)
O8 N5 1.223(2)
N6 C39 1.141(2)
C13 C12 1.375(3)
C13 C14 1.380(3)
C13 H13 0.9300
C12 C11 1.380(2)
C12 H12 0.9300
C11 C10 1.392(2)
C11 H11 0.9300
O3 C7 1.368(2)
O3 C4 1.396(2)
O1 N1 1.214(2)
O2 N1 1.219(2)
C14 C15 1.379(2)
C14 H14 0.9300
C15 C10 1.393(2)
C15 H15 0.9300
N3 C16 1.467(2)
C25 C22 1.476(2)
C27 C28 1.370(3)
C27 H27 0.9300
C28 C29 1.375(3)
C28 H28 0.9300
C29 H29 0.9300
C17 C16 1.374(2)
C17 C18 1.386(2)
C17 H17 0.9300
C24 N4 1.144(2)
C24 C23 1.416(3)
C43 C42 1.370(3)
C43 C44 1.377(3)
C43 H43 0.9300
C44 H44 0.9300
C40 C41 1.387(2)
C40 C37 1.478(2)
N5 C31 1.464(2)
C42 C41 1.382(3)
C42 H42 0.9300
C41 H41 0.9300
C39 C38 1.416(2)
C33 C34 1.371(3)
C33 C32 1.376(3)
C33 H33 0.9300
C10 C7 1.474(2)
C3 C2 1.372(3)
C3 C4 1.374(3)
C3 H3 0.9300
N1 C1 1.470(2)
N2 C9 1.146(3)
C19 C18 1.363(3)
C22 C23 1.335(2)
C18 H18 0.9300
C23 H23 0.9300
C37 C38 1.336(2)
C34 C35 1.372(3)
C35 C36 1.378(3)
C35 H35 0.9300
C36 C31 1.378(3)
C36 H36 0.9300
C31 C32 1.370(3)
C38 H38 0.9300
C32 H32 0.9300
C7 C8 1.331(2)
C4 C5 1.365(3)
C2 C1 1.374(3)
C2 H2 0.9300
C1 C6 1.370(3)
C8 C9 1.414(3)
C8 H8 0.9300
C5 C6 1.384(2)
C5 H5 0.9300
C6 H6 0.9300
